data_7130630
loop_
_publ_author_name
'Xiong, Jin'
'Cai, Jinxiong'
'Lai, Qi'
'Yin, Ping'
'Pang, Siping'

_publ_section_title
;
 Asymmetric assembly of pyrazole and 1,2,3-triazole with a methylene
 bridge: regioisomerism and energetic properties
;
_journal_name_full 'Chemical Communications'
_journal_paper_doi 10.1039/D2CC02412H
_journal_year 2022
_chemical_formula_moiety 'C6 H6 N10 O6'
_chemical_formula_sum 'C6 H6 N10 O6'
_chemical_formula_weight 314.21
_space_group_crystal_system orthorhombic
_space_group_IT_number 19
_space_group_name_Hall 'P 2ac 2ab'
_space_group_name_H-M_alt 'P 21 21 21'
_atom_sites_solution_hydrogens geom
_atom_sites_solution_primary dual
_audit_creation_date 2022-06-29
_audit_creation_method
;
Olex2 1.2
(compiled 2018.05.29 svn.r3508 for OlexSys, GUI svn.r5506)
;
_audit_update_record
;
2022-08-03 deposited with the CCDC.	2022-08-25 downloaded from the CCDC.
;
_cell_angle_alpha 90
_cell_angle_beta 90
_cell_angle_gamma 90
_cell_formula_units_Z 4
_cell_length_a 6.2935(3)
_cell_length_b 11.7191(5)
_cell_length_c 15.8519(7)
_cell_measurement_reflns_used 3763
_cell_measurement_temperature 298
_cell_measurement_theta_max 27.184
_cell_measurement_theta_min 2.570
_cell_volume 1169.14(9)
_computing_cell_refinement 'SAINT V8.40A (?, 2016)'
_computing_data_reduction 'SAINT V8.40A (?, 2016)'
_computing_molecular_graphics 'Olex2 (Dolomanov et al., 2009)'
_computing_publication_material 'Olex2 (Dolomanov et al., 2009)'
_computing_structure_refinement 'ShelXL (Sheldrick, 2015)'
_computing_structure_solution 'ShelXT (Sheldrick, 2015)'
_diffrn_ambient_temperature 298
_diffrn_measured_fraction_theta_full 0.994
_diffrn_measured_fraction_theta_max 0.993
_diffrn_measurement_device_type 'Bruker D8 VENTURE'
_diffrn_measurement_method '\f and \w scans'
_diffrn_radiation_type MoK\a
_diffrn_radiation_wavelength 0.71073
_diffrn_reflns_av_R_equivalents 0.0503
_diffrn_reflns_av_unetI/netI 0.0479
_diffrn_reflns_Laue_measured_fraction_full 0.994
_diffrn_reflns_Laue_measured_fraction_max 0.993
_diffrn_reflns_limit_h_max 8
_diffrn_reflns_limit_h_min -8
_diffrn_reflns_limit_k_max 12
_diffrn_reflns_limit_k_min -15
_diffrn_reflns_limit_l_max 20
_diffrn_reflns_limit_l_min -20
_diffrn_reflns_number 9578
_diffrn_reflns_point_group_measured_fraction_full 0.995
_diffrn_reflns_point_group_measured_fraction_max 0.993
_diffrn_reflns_theta_full 25.242
_diffrn_reflns_theta_max 27.516
_diffrn_reflns_theta_min 2.161
_diffrn_standards_number 0
_exptl_absorpt_coefficient_mu 0.159
_exptl_absorpt_correction_T_max 0.7456
_exptl_absorpt_correction_T_min 0.5929
_exptl_absorpt_correction_type multi-scan
_exptl_absorpt_process_details
'SADABS-2016/2 (Bruker,2016/2) was used for absorption correction. wR2(int) was 0.1250 before and 0.0653 after correction. The Ratio of minimum to maximum transmission is 0.7952. The \l/2 correction factor is Not present.'
_exptl_crystal_colour colourless
_exptl_crystal_colour_primary colourless
_exptl_crystal_density_diffrn 1.785
_exptl_crystal_description block
_exptl_crystal_F_000 640
_exptl_crystal_size_max 0.12
_exptl_crystal_size_mid 0.08
_exptl_crystal_size_min 0.05
_refine_diff_density_max 0.163
_refine_diff_density_min -0.207
_refine_diff_density_rms 0.041
_refine_ls_abs_structure_details
;
 Flack x determined using 716 quotients [(I+)-(I-)]/[(I+)+(I-)]
 (Parsons, Flack and Wagner, Acta Cryst. B69 (2013) 249-259).
;
_refine_ls_abs_structure_Flack -0.2(9)
_refine_ls_extinction_method none
_refine_ls_goodness_of_fit_ref 1.045
_refine_ls_hydrogen_treatment constr
_refine_ls_matrix_type full
_refine_ls_number_parameters 199
_refine_ls_number_reflns 2669
_refine_ls_number_restraints 0
_refine_ls_restrained_S_all 1.045
_refine_ls_R_factor_all 0.0583
_refine_ls_R_factor_gt 0.0392
_refine_ls_shift/su_max 0.000
_refine_ls_shift/su_mean 0.000
_refine_ls_structure_factor_coef Fsqd
_refine_ls_weighting_details 'w=1/[\s^2^(Fo^2^)+(0.0373P)^2^+0.1926P] where P=(Fo^2^+2Fc^2^)/3'
_refine_ls_weighting_scheme calc
_refine_ls_wR_factor_gt 0.0835
_refine_ls_wR_factor_ref 0.0945
_reflns_Friedel_coverage 0.709
_reflns_Friedel_fraction_full 0.997
_reflns_Friedel_fraction_max 0.992
_reflns_number_gt 2108
_reflns_number_total 2669
_reflns_threshold_expression 'I > 2\s(I)'
_cod_data_source_file d2cc02412h2.cif
_cod_data_source_block 2022601298k_0m
_cod_database_code 7130630
_shelx_shelxl_version_number 2018/3
_shelx_space_group_comment
;
The symmetry employed for this shelxl refinement is uniquely defined
by the following loop, which should always be used as a source of
symmetry information in preference to the above space-group names.
They are only intended as comments.
;
_shelx_estimated_absorpt_t_max 0.992
_shelx_estimated_absorpt_t_min 0.981
_olex2_refinement_description
;
1. Fixed Uiso
 At 1.2 times of:
  All C(H,H) groups, All N(H,H) groups
2.a Secondary CH2 refined with riding coordinates:
 C00K(H00A,H00B)
2.b X=CH2 refined with riding coordinates:
 N5(H5A,H5B), N9(H9A,H9B)
;
_olex2_submission_special_instructions 'No special instructions were received'

loop_
_space_group_symop_operation_xyz
'x, y, z'
'-x+1/2, -y, z+1/2'
'-x, y+1/2, -z+1/2'
'x+1/2, -y+1/2, -z'

loop_
_atom_site_label
_atom_site_type_symbol
_atom_site_fract_x
_atom_site_fract_y
_atom_site_fract_z
_atom_site_U_iso_or_equiv
_atom_site_adp_type
_atom_site_occupancy
_atom_site_site_symmetry_order
_atom_site_calc_flag
_atom_site_refinement_flags_posn
_atom_site_refinement_flags_adp
_atom_site_refinement_flags_occupancy
_atom_site_disorder_assembly
_atom_site_disorder_group
O2 O 1.1512(3) 0.3305(2) 0.61374(14) 0.0461(5) Uani 1 1 d . . . . .
N7 N 0.4953(3) 0.54580(19) 0.33500(14) 0.0326(5) Uani 1 1 d . . . . .
O3 O 0.0318(3) 0.5395(2) 0.21024(14) 0.0536(6) Uani 1 1 d . . . . .
O4 O 0.2873(4) 0.4161(2) 0.21471(15) 0.0557(6) Uani 1 1 d . . . . .
O1 O 0.8151(3) 0.3335(2) 0.64348(14) 0.0553(7) Uani 1 1 d . . . . .
N4 N 0.9647(4) 0.3479(2) 0.59426(15) 0.0356(5) Uani 1 1 d . . . . .
N1 N 0.7589(3) 0.4270(2) 0.39769(14) 0.0334(5) Uani 1 1 d . . . . .
N3 N 1.0675(4) 0.4008(2) 0.45331(15) 0.0380(6) Uani 1 1 d . . . . .
N10 N 0.2048(4) 0.5053(2) 0.23709(15) 0.0401(6) Uani 1 1 d . . . . .
N2 N 0.9761(3) 0.4267(2) 0.38323(15) 0.0415(6) Uani 1 1 d . . . . .
N6 N 0.5625(4) 0.6287(2) 0.38534(15) 0.0415(6) Uani 1 1 d . . . . .
C00C C 0.9163(4) 0.3832(2) 0.51243(17) 0.0308(6) Uani 1 1 d . . . . .
O5 O 0.3054(5) 0.8876(2) 0.4096(2) 0.0846(9) Uani 1 1 d . . . . .
N8 N 0.4401(6) 0.8136(3) 0.4251(2) 0.0624(8) Uani 1 1 d . . . . .
C00F C 0.3089(4) 0.5749(2) 0.29596(17) 0.0333(6) Uani 1 1 d . . . . .
N5 N 0.5238(3) 0.3932(2) 0.51217(17) 0.0446(6) Uani 1 1 d . . . . .
H5A H 0.413681 0.405752 0.481400 0.054 Uiso 1 1 calc R . . . .
H5B H 0.508818 0.375823 0.564548 0.054 Uiso 1 1 calc R . . . .
N9 N 0.0777(5) 0.7438(3) 0.30144(19) 0.0599(8) Uani 1 1 d . . . . .
H9A H -0.012223 0.716315 0.265992 0.072 Uiso 1 1 calc R . . . .
H9B H 0.057517 0.810356 0.322823 0.072 Uiso 1 1 calc R . . . .
C00I C 0.2483(5) 0.6832(3) 0.32323(18) 0.0390(7) Uani 1 1 d . . . . .
C00J C 0.7155(4) 0.4005(2) 0.47902(18) 0.0309(6) Uani 1 1 d . . . . .
C00K C 0.6161(5) 0.4394(3) 0.32808(18) 0.0397(7) Uani 1 1 d . . . . .
H00A H 0.518712 0.375286 0.326840 0.048 Uiso 1 1 calc R . . . .
H00B H 0.695994 0.439413 0.275763 0.048 Uiso 1 1 calc R . . . .
C00L C 0.4163(5) 0.7101(2) 0.37776(18) 0.0417(7) Uani 1 1 d . . . . .
O6 O 0.5851(6) 0.8237(3) 0.4746(2) 0.0949(11) Uani 1 1 d . . . . .

loop_
_atom_site_aniso_label
_atom_site_aniso_U_11
_atom_site_aniso_U_22
_atom_site_aniso_U_33
_atom_site_aniso_U_23
_atom_site_aniso_U_13
_atom_site_aniso_U_12
O2 0.0345(11) 0.0618(14) 0.0419(11) -0.0004(11) -0.0084(10) 0.0054(11)
N7 0.0313(12) 0.0331(11) 0.0335(11) 0.0008(9) -0.0045(10) 0.0028(10)
O3 0.0354(12) 0.0738(16) 0.0515(13) 0.0180(11) -0.0140(11) -0.0061(12)
O4 0.0537(14) 0.0558(15) 0.0576(14) -0.0159(11) -0.0136(12) 0.0035(13)
O1 0.0417(13) 0.0826(18) 0.0416(12) 0.0119(11) 0.0098(10) 0.0048(12)
N4 0.0314(13) 0.0402(13) 0.0351(12) -0.0023(10) -0.0007(11) 0.0031(11)
N1 0.0274(11) 0.0380(12) 0.0347(12) 0.0031(9) -0.0032(10) 0.0034(11)
N3 0.0260(11) 0.0502(15) 0.0377(13) 0.0030(10) -0.0002(10) 0.0020(11)
N10 0.0317(13) 0.0530(16) 0.0354(12) 0.0087(11) -0.0041(11) -0.0049(13)
N2 0.0291(12) 0.0559(16) 0.0396(13) 0.0071(12) 0.0007(11) 0.0039(12)
N6 0.0464(14) 0.0367(13) 0.0413(13) -0.0023(10) -0.0100(13) 0.0009(12)
C00C 0.0253(13) 0.0343(13) 0.0328(13) 0.0010(11) -0.0008(11) 0.0016(12)
O5 0.110(2) 0.0437(14) 0.100(2) -0.0145(14) -0.006(2) 0.0273(17)
N8 0.088(2) 0.0398(15) 0.0599(18) -0.0073(14) -0.0034(19) 0.0034(18)
C00F 0.0290(14) 0.0386(14) 0.0323(13) 0.0063(11) -0.0017(12) -0.0002(12)
N5 0.0249(12) 0.0638(17) 0.0452(14) 0.0037(13) 0.0024(11) 0.0032(12)
N9 0.0532(17) 0.0586(18) 0.0678(19) 0.0091(15) -0.0026(16) 0.0233(15)
C00I 0.0373(15) 0.0390(15) 0.0406(15) 0.0111(12) 0.0037(13) 0.0059(13)
C00J 0.0254(13) 0.0285(13) 0.0389(14) -0.0005(10) 0.0010(12) 0.0021(11)
C00K 0.0407(16) 0.0397(15) 0.0389(15) -0.0020(12) -0.0085(14) 0.0083(14)
C00L 0.0511(19) 0.0332(15) 0.0409(15) -0.0015(12) -0.0007(15) 0.0030(14)
O6 0.138(3) 0.0609(17) 0.086(2) -0.0255(15) -0.048(2) 0.0073(19)

loop_
_atom_type_symbol
_atom_type_description
_atom_type_scat_dispersion_real
_atom_type_scat_dispersion_imag
_atom_type_scat_source
C C 0.0033 0.0016 'International Tables Vol C Tables 4.2.6.8 and 6.1.1.4'
H H 0.0000 0.0000 'International Tables Vol C Tables 4.2.6.8 and 6.1.1.4'
N N 0.0061 0.0033 'International Tables Vol C Tables 4.2.6.8 and 6.1.1.4'
O O 0.0106 0.0060 'International Tables Vol C Tables 4.2.6.8 and 6.1.1.4'

loop_
_geom_angle_atom_site_label_1
_geom_angle_atom_site_label_2
_geom_angle_atom_site_label_3
_geom_angle
_geom_angle_site_symmetry_1
_geom_angle_site_symmetry_3
_geom_angle_publ_flag
N6 N7 C00F 111.2(2) . . ?
N6 N7 C00K 120.2(2) . . ?
C00F N7 C00K 128.5(2) . . ?
O2 N4 O1 123.1(2) . . ?
O2 N4 C00C 119.4(2) . . ?
O1 N4 C00C 117.5(2) . . ?
N2 N1 C00K 119.5(2) . . ?
C00J N1 N2 110.9(2) . . ?
C00J N1 C00K 129.1(2) . . ?
N2 N3 C00C 108.6(2) . . ?
O3 N10 C00F 116.9(3) . . ?
O4 N10 O3 123.5(3) . . ?
O4 N10 C00F 119.6(2) . . ?
N3 N2 N1 107.4(2) . . ?
N7 N6 C00L 104.5(2) . . ?
N3 C00C N4 122.4(2) . . ?
N3 C00C C00J 110.8(2) . . ?
C00J C00C N4 126.7(2) . . ?
O5 N8 C00L 114.7(3) . . ?
O6 N8 O5 125.3(3) . . ?
O6 N8 C00L 120.1(3) . . ?
N7 C00F N10 123.8(3) . . ?
N7 C00F C00I 108.7(2) . . ?
C00I C00F N10 127.5(3) . . ?
C00F C00I C00L 100.9(2) . . ?
N9 C00I C00F 128.7(3) . . ?
N9 C00I C00L 130.4(3) . . ?
N1 C00J C00C 102.3(2) . . ?
N5 C00J N1 125.4(3) . . ?
N5 C00J C00C 132.3(3) . . ?
N1 C00K N7 110.8(2) . . ?
N6 C00L N8 119.1(3) . . ?
N6 C00L C00I 114.6(3) . . ?
C00I C00L N8 126.3(3) . . ?

loop_
_geom_bond_atom_site_label_1
_geom_bond_atom_site_label_2
_geom_bond_distance
_geom_bond_site_symmetry_2
_geom_bond_publ_flag
O2 N4 1.230(3) . ?
N7 N6 1.326(3) . ?
N7 C00F 1.370(3) . ?
N7 C00K 1.464(4) . ?
O3 N10 1.236(3) . ?
O4 N10 1.220(3) . ?
O1 N4 1.234(3) . ?
N4 C00C 1.395(4) . ?
N1 N2 1.386(3) . ?
N1 C00J 1.354(4) . ?
N1 C00K 1.431(3) . ?
N3 N2 1.287(3) . ?
N3 C00C 1.351(3) . ?
N10 C00F 1.402(4) . ?
N6 C00L 1.331(4) . ?
C00C C00J 1.385(4) . ?
O5 N8 1.237(4) . ?
N8 C00L 1.434(4) . ?
N8 O6 1.209(4) . ?
C00F C00I 1.394(4) . ?
N5 C00J 1.319(3) . ?
N9 C00I 1.333(4) . ?
C00I C00L 1.401(4) . ?
